data_1525688
loop_
_publ_author_name
'Blasco, J.'
'Ritter, C.'
'Garcia, J.'
'Perez-Cacho, J.'
'de Teresa, J.M.'
'Ibarra, M.R.'

_publ_section_title
;
 Structural and magnetic study of Tb1-x Cax Mn O3 perovskites
;
_journal_name_full 'Physical Review, Serie 3. B - Condensed Matter (18,1978-)'
_journal_page_first 5609
_journal_page_last 5618
_journal_volume 62
_journal_year 2000
_chemical_formula_sum 'Mn O3 Tb'
_chemical_name_systematic 'Tb (Mn O3)'
_space_group_IT_number 62
_symmetry_space_group_name_Hall '-P 2c 2ab'
_symmetry_space_group_name_H-M 'P b n m'
_cell_angle_alpha 90
_cell_angle_beta 90
_cell_angle_gamma 90
_cell_formula_units_Z 4
_cell_length_a 5.3019
_cell_length_b 5.8557
_cell_length_c 7.4009
_cell_volume 229.771
_citation_journal_id_ASTM PRBMDO
_cod_data_source_file Blasco_PRBMDO_2000_486.cif
_cod_data_source_block Mn1O3Tb1
_cod_original_cell_volume 229.7708
_cod_original_sg_symbol_Hall '-P 2ac 2n (z,x,y)'
_cod_original_formula_sum 'Mn1 O3 Tb1'
_cod_database_code 1525688

loop_
_symmetry_equiv_pos_as_xyz
x,y,z
x+1/2,-y+1/2,-z
-x+1/2,y+1/2,-z+1/2
-x,-y,z+1/2
-x,-y,-z
-x-1/2,y-1/2,z
x-1/2,-y-1/2,z-1/2
x,y,-z-1/2

loop_
_atom_site_label
_atom_site_type_symbol
_atom_site_fract_x
_atom_site_fract_y
_atom_site_fract_z
_atom_site_occupancy
_atom_site_U_iso_or_equiv
O2 O-2 0.7085 0.3267 0.0523 1 0.0
O1 O-2 0.1083 0.4694 0.25 1 0.0
Mn1 Mn+3 0.5 0 0 1 0.0
Tb1 Tb+3 0.9836 0.081 0.25 1 0.0
